data_7250920
loop_
_publ_author_name
'Wang, Zengping'
'Zhai, Xiaofang'
'Bai, Pengtao'
'Fang, Li'
'Zheng, Shaojun'
'Zhao, Jiajia'
'Yang, Fu'
'Xu, Chen'
'Song, Heng'

_publ_section_title
;
 An unconventional photochemical amide synthesis from excited-state
 nitroarenes
;
_journal_issue 42
_journal_name_full 'Green Chemistry'
_journal_page_first 13427
_journal_page_last 13435
_journal_paper_doi 10.1039/D5GC03649F
_journal_volume 27
_journal_year 2025
_chemical_formula_moiety 'C10 H11 N O2'
_chemical_formula_sum 'C10 H11 N O2'
_chemical_formula_weight 177.20
_space_group_crystal_system orthorhombic
_space_group_IT_number 29
_space_group_name_Hall 'P 2c -2ac'
_space_group_name_H-M_alt 'P c a 21'
_atom_sites_solution_hydrogens mixed
_atom_sites_solution_primary dual
_atom_sites_solution_secondary difmap
_audit_creation_date 2024-05-27
_audit_creation_method
;
Olex2 1.5
(compiled 2022.04.07 svn.rca3783a0 for OlexSys, GUI svn.r6498)
;
_audit_update_record
;
2025-04-22 deposited with the CCDC.	2025-09-26 downloaded from the CCDC.
;
_cell_angle_alpha 90
_cell_angle_beta 90
_cell_angle_gamma 90
_cell_formula_units_Z 4
_cell_length_a 9.9637(16)
_cell_length_b 5.7410(9)
_cell_length_c 15.679(2)
_cell_measurement_reflns_used 3097
_cell_measurement_temperature 296.15(10)
_cell_measurement_theta_max 26.75
_cell_measurement_theta_min 3.55
_cell_volume 896.9(2)
_computing_cell_refinement 'SAINT V8.40B (?, 2016)'
_computing_data_collection 'Bruker D8 Venture diffractometer'
_computing_data_reduction 'SAINT V8.40B (?, 2016)'
_computing_molecular_graphics 'Olex2 1.5 (Dolomanov et al., 2009)'
_computing_publication_material 'Olex2 1.5 (Dolomanov et al., 2009)'
_computing_structure_refinement 'SHELXL 2019/3 (Sheldrick, 2015)'
_computing_structure_solution 'SHELXT 2018/2 (Sheldrick, 2018)'
_diffrn_ambient_temperature 296.15(10)
_diffrn_detector 'CCD area detector'
_diffrn_detector_area_resol_mean 7.9
_diffrn_detector_type 'CCD area detector'
_diffrn_measured_fraction_theta_full 0.999
_diffrn_measured_fraction_theta_max 0.994
_diffrn_measurement_device 'three-circle diffractometer'
_diffrn_measurement_device_type 'Bruker APEX-II CCD'
_diffrn_measurement_method 'phi and omega scans'
_diffrn_radiation_monochromator graphite
_diffrn_radiation_probe x-ray
_diffrn_radiation_type MoK\a
_diffrn_radiation_wavelength 0.71073
_diffrn_reflns_av_R_equivalents 0.0201
_diffrn_reflns_av_unetI/netI 0.0197
_diffrn_reflns_Laue_measured_fraction_full 0.999
_diffrn_reflns_Laue_measured_fraction_max 0.994
_diffrn_reflns_limit_h_max 12
_diffrn_reflns_limit_h_min -9
_diffrn_reflns_limit_k_max 7
_diffrn_reflns_limit_k_min -7
_diffrn_reflns_limit_l_max 18
_diffrn_reflns_limit_l_min -20
_diffrn_reflns_number 7118
_diffrn_reflns_point_group_measured_fraction_full 0.988
_diffrn_reflns_point_group_measured_fraction_max 0.976
_diffrn_reflns_theta_full 25.242
_diffrn_reflns_theta_max 27.568
_diffrn_reflns_theta_min 3.549
_diffrn_source 'sealed X-ray tube'
_diffrn_source_current 30.0
_diffrn_source_power 1.35
_diffrn_source_target Mo
_diffrn_source_voltage 45.0
_diffrn_standards_number 0
_exptl_absorpt_coefficient_mu 0.092
_exptl_absorpt_correction_T_max 0.7456
_exptl_absorpt_correction_T_min 0.7118
_exptl_absorpt_correction_type multi-scan
_exptl_absorpt_process_details
;
SADABS-2016/2 (Bruker,2016/2) was used for absorption correction.
wR2(int) was 0.1370 before and 0.0363 after correction.
The Ratio of minimum to maximum transmission is 0.9547.
The \l/2 correction factor is Not present.
;
_exptl_crystal_colour colourless
_exptl_crystal_colour_primary colourless
_exptl_crystal_density_diffrn 1.312
_exptl_crystal_description block
_exptl_crystal_F_000 376
_exptl_crystal_size_max 0.15
_exptl_crystal_size_mid 0.13
_exptl_crystal_size_min 0.12
_refine_diff_density_max 0.109
_refine_diff_density_min -0.144
_refine_diff_density_rms 0.028
_refine_ls_abs_structure_details
;
 Flack x determined using 810 quotients [(I+)-(I-)]/[(I+)+(I-)]
 (Parsons, Flack and Wagner, Acta Cryst. B69 (2013) 249-259).
;
_refine_ls_abs_structure_Flack 0.4(4)
_refine_ls_extinction_method none
_refine_ls_goodness_of_fit_ref 1.057
_refine_ls_hydrogen_treatment mixed
_refine_ls_matrix_type full
_refine_ls_number_parameters 126
_refine_ls_number_reflns 2033
_refine_ls_number_restraints 1
_refine_ls_restrained_S_all 1.057
_refine_ls_R_factor_all 0.0338
_refine_ls_R_factor_gt 0.0301
_refine_ls_shift/su_max 0.000
_refine_ls_shift/su_mean 0.000
_refine_ls_structure_factor_coef Fsqd
_refine_ls_weighting_details 'w=1/[\s^2^(Fo^2^)+(0.0438P)^2^+0.0435P] where P=(Fo^2^+2Fc^2^)/3'
_refine_ls_weighting_scheme calc
_refine_ls_wR_factor_gt 0.0735
_refine_ls_wR_factor_ref 0.0762
_reflns_Friedel_coverage 0.893
_reflns_Friedel_fraction_full 0.975
_reflns_Friedel_fraction_max 0.957
_reflns_number_gt 1875
_reflns_number_total 2033
_reflns_threshold_expression 'I > 2\s(I)'
_cod_data_source_file d5gc03649f2.cif
_cod_data_source_block 1_a_CCDC1
_cod_depositor_comments 'Adding full bibliography for 7250918--7250924.cif.'
_cod_database_code 7250920
_shelx_shelxl_version_number 2019/3
_shelx_space_group_comment
;
The symmetry employed for this shelxl refinement is uniquely defined
by the following loop, which should always be used as a source of
symmetry information in preference to the above space-group names.
They are only intended as comments.
;
_shelx_estimated_absorpt_t_max 0.989
_shelx_estimated_absorpt_t_min 0.986
_olex2_refinement_description
;
1. Fixed Uiso
 At 1.2 times of:
  All C(H) groups, All C(H,H) groups
2.a Ternary CH refined with riding coordinates:
 C2(H2A)
2.b Secondary CH2 refined with riding coordinates:
 C1(H1A,H1B), C10(H10A,H10B)
2.c Aromatic/amide H refined with riding coordinates:
 C5(H5), C6(H6), C7(H7), C9(H9)
;
_olex2_submission_special_instructions 'No special instructions were received'

loop_
_space_group_symop_operation_xyz
'x, y, z'
'-x, -y, z+1/2'
'-x+1/2, y, z+1/2'
'x+1/2, -y, z'

loop_
_atom_site_label
_atom_site_type_symbol
_atom_site_fract_x
_atom_site_fract_y
_atom_site_fract_z
_atom_site_U_iso_or_equiv
_atom_site_adp_type
_atom_site_occupancy
_atom_site_site_symmetry_order
_atom_site_calc_flag
_atom_site_refinement_flags_posn
_atom_site_refinement_flags_adp
_atom_site_refinement_flags_occupancy
_atom_site_disorder_assembly
_atom_site_disorder_group
O1 O 0.73128(11) 0.4368(2) 0.53030(9) 0.0422(3) Uani 1 1 d . . . . .
O2 O 0.36842(15) -0.0314(3) 0.50042(10) 0.0485(4) Uani 1 1 d . . . . .
N1 N 0.51192(15) 0.3595(3) 0.50290(10) 0.0355(4) Uani 1 1 d . . . . .
C1 C 0.6516(2) 0.6252(5) 0.69657(15) 0.0547(6) Uani 1 1 d . . . . .
H1A H 0.606774 0.640561 0.751199 0.066 Uiso 1 1 calc R U . . .
H1B H 0.732671 0.531689 0.697537 0.066 Uiso 1 1 calc R U . . .
C2 C 0.56562(19) 0.6142(3) 0.61811(13) 0.0386(4) Uani 1 1 d . . . . .
H2A H 0.468490 0.627327 0.626685 0.046 Uiso 1 1 calc R U . . .
C3 C 0.61077(15) 0.4640(3) 0.54681(12) 0.0328(4) Uani 1 1 d . . . . .
C4 C 0.53026(16) 0.2020(3) 0.43443(11) 0.0327(4) Uani 1 1 d . . . . .
C5 C 0.61945(19) 0.2453(3) 0.36823(13) 0.0412(4) Uani 1 1 d . . . . .
H5 H 0.668636 0.382930 0.367505 0.049 Uiso 1 1 calc R U . . .
C6 C 0.6354(2) 0.0845(4) 0.30346(14) 0.0477(5) Uani 1 1 d . . . . .
H6 H 0.695419 0.113571 0.259315 0.057 Uiso 1 1 calc R U . . .
C7 C 0.5619(2) -0.1193(4) 0.30442(14) 0.0473(5) Uani 1 1 d . . . . .
H7 H 0.573270 -0.228107 0.261072 0.057 Uiso 1 1 calc R U . . .
C8 C 0.45447(17) -0.0028(3) 0.43441(12) 0.0360(4) Uani 1 1 d . . . . .
C9 C 0.4716(2) -0.1629(3) 0.36924(13) 0.0436(5) Uani 1 1 d . . . . .
H9 H 0.422065 -0.300213 0.369157 0.052 Uiso 1 1 calc R U . . .
C10 C 0.6477(2) 0.8252(4) 0.63847(15) 0.0521(5) Uani 1 1 d . . . . .
H10A H 0.726459 0.854874 0.603763 0.063 Uiso 1 1 calc R U . . .
H10B H 0.600586 0.963725 0.657416 0.063 Uiso 1 1 calc R U . . .
H1 H 0.432(3) 0.388(4) 0.5204(16) 0.047(6) Uiso 1 1 d . . . . .
H2 H 0.322(3) -0.165(6) 0.4929(17) 0.070(8) Uiso 1 1 d . . . . .

loop_
_atom_site_aniso_label
_atom_site_aniso_U_11
_atom_site_aniso_U_22
_atom_site_aniso_U_33
_atom_site_aniso_U_23
_atom_site_aniso_U_13
_atom_site_aniso_U_12
O1 0.0232(6) 0.0430(7) 0.0603(8) -0.0129(6) 0.0013(6) 0.0015(5)
O2 0.0451(8) 0.0444(8) 0.0559(9) -0.0084(7) 0.0147(6) -0.0136(6)
N1 0.0247(7) 0.0381(8) 0.0437(9) -0.0066(6) 0.0035(6) -0.0014(6)
C1 0.0521(13) 0.0685(14) 0.0434(11) -0.0062(11) -0.0052(9) -0.0004(11)
C2 0.0297(8) 0.0422(10) 0.0437(10) -0.0055(8) 0.0028(7) 0.0000(8)
C3 0.0278(8) 0.0263(8) 0.0443(10) -0.0007(7) 0.0016(8) 0.0001(6)
C4 0.0259(8) 0.0337(9) 0.0385(9) -0.0031(7) -0.0017(7) 0.0029(6)
C5 0.0342(10) 0.0422(11) 0.0474(10) 0.0017(9) 0.0040(8) -0.0014(8)
C6 0.0418(11) 0.0570(12) 0.0443(11) -0.0039(9) 0.0099(8) 0.0037(9)
C7 0.0451(11) 0.0491(11) 0.0479(12) -0.0134(9) -0.0001(9) 0.0079(9)
C8 0.0264(8) 0.0368(9) 0.0449(10) -0.0014(8) 0.0002(8) 0.0014(7)
C9 0.0375(10) 0.0371(10) 0.0561(12) -0.0088(9) -0.0019(9) -0.0001(8)
C10 0.0580(13) 0.0444(11) 0.0539(13) -0.0124(9) 0.0140(10) -0.0119(9)

loop_
_atom_type_symbol
_atom_type_description
_atom_type_scat_dispersion_real
_atom_type_scat_dispersion_imag
_atom_type_scat_source
C C 0.0033 0.0016 'International Tables Vol C Tables 4.2.6.8 and 6.1.1.4'
H H 0.0000 0.0000 'International Tables Vol C Tables 4.2.6.8 and 6.1.1.4'
N N 0.0061 0.0033 'International Tables Vol C Tables 4.2.6.8 and 6.1.1.4'
O O 0.0106 0.0060 'International Tables Vol C Tables 4.2.6.8 and 6.1.1.4'

loop_
_geom_angle_atom_site_label_1
_geom_angle_atom_site_label_2
_geom_angle_atom_site_label_3
_geom_angle
_geom_angle_site_symmetry_1
_geom_angle_site_symmetry_3
_geom_angle_publ_flag
C8 O2 H2 109.0(17) . . ?
C3 N1 C4 125.41(15) . . ?
C3 N1 H1 115.4(16) . . ?
C4 N1 H1 119.1(16) . . ?
H1A C1 H1B 114.8 . . ?
C2 C1 H1A 117.7 . . ?
C2 C1 H1B 117.7 . . ?
C10 C1 H1A 117.7 . . ?
C10 C1 H1B 117.7 . . ?
C10 C1 C2 60.56(15) . . ?
C1 C2 H2A 116.6 . . ?
C3 C2 C1 118.02(17) . . ?
C3 C2 H2A 116.6 . . ?
C3 C2 C10 117.79(17) . . ?
C10 C2 C1 58.60(16) . . ?
C10 C2 H2A 116.6 . . ?
O1 C3 N1 123.20(16) . . ?
O1 C3 C2 121.71(15) . . ?
N1 C3 C2 115.09(15) . . ?
C5 C4 N1 122.36(15) . . ?
C5 C4 C8 119.75(16) . . ?
C8 C4 N1 117.89(15) . . ?
C4 C5 H5 119.9 . . ?
C6 C5 C4 120.23(17) . . ?
C6 C5 H5 119.9 . . ?
C5 C6 H6 120.1 . . ?
C7 C6 C5 119.82(19) . . ?
C7 C6 H6 120.1 . . ?
C6 C7 H7 119.8 . . ?
C9 C7 C6 120.49(19) . . ?
C9 C7 H7 119.8 . . ?
O2 C8 C4 116.35(16) . . ?
O2 C8 C9 124.18(17) . . ?
C9 C8 C4 119.47(17) . . ?
C7 C9 C8 120.23(18) . . ?
C7 C9 H9 119.9 . . ?
C8 C9 H9 119.9 . . ?
C1 C10 C2 60.84(15) . . ?
C1 C10 H10A 117.7 . . ?
C1 C10 H10B 117.7 . . ?
C2 C10 H10A 117.7 . . ?
C2 C10 H10B 117.7 . . ?
H10A C10 H10B 114.8 . . ?

loop_
_geom_bond_atom_site_label_1
_geom_bond_atom_site_label_2
_geom_bond_distance
_geom_bond_site_symmetry_2
_geom_bond_publ_flag
O1 C3 1.2382(18) . ?
O2 C8 1.354(2) . ?
O2 H2 0.90(3) . ?
N1 C3 1.343(2) . ?
N1 C4 1.415(2) . ?
N1 H1 0.85(3) . ?
C1 H1A 0.9700 . ?
C1 H1B 0.9700 . ?
C1 C2 1.500(3) . ?
C1 C10 1.466(4) . ?
C2 H2A 0.9800 . ?
C2 C3 1.482(3) . ?
C2 C10 1.496(3) . ?
C4 C5 1.389(3) . ?
C4 C8 1.398(3) . ?
C5 H5 0.9300 . ?
C5 C6 1.381(3) . ?
C6 H6 0.9300 . ?
C6 C7 1.381(3) . ?
C7 H7 0.9300 . ?
C7 C9 1.380(3) . ?
C8 C9 1.385(3) . ?
C9 H9 0.9300 . ?
C10 H10A 0.9700 . ?
C10 H10B 0.9700 . ?

loop_
_geom_hbond_atom_site_label_D
_geom_hbond_atom_site_label_H
_geom_hbond_atom_site_label_A
_geom_hbond_distance_DH
_geom_hbond_distance_HA
_geom_hbond_distance_DA
_geom_hbond_angle_DHA
_geom_hbond_site_symmetry_A
_geom_hbond_publ_flag
N1 H1 O1 0.85(3) 2.25(3) 3.061(2) 159(2) 4_465 yes
O2 H2 O1 0.90(3) 1.90(3) 2.7392(19) 154(2) 4_455 yes

loop_
_geom_torsion_atom_site_label_1
_geom_torsion_atom_site_label_2
_geom_torsion_atom_site_label_3
_geom_torsion_atom_site_label_4
_geom_torsion
_geom_torsion_site_symmetry_1
_geom_torsion_site_symmetry_2
_geom_torsion_site_symmetry_3
_geom_torsion_site_symmetry_4
_geom_torsion_publ_flag
O2 C8 C9 C7 -179.94(18) . . . . ?
N1 C4 C5 C6 179.01(17) . . . . ?
N1 C4 C8 O2 0.6(2) . . . . ?
N1 C4 C8 C9 -178.83(17) . . . . ?
C1 C2 C3 O1 -33.8(3) . . . . ?
C1 C2 C3 N1 145.45(19) . . . . ?
C3 N1 C4 C5 -46.2(3) . . . . ?
C3 N1 C4 C8 134.09(18) . . . . ?
C3 C2 C10 C1 -107.5(2) . . . . ?
C4 N1 C3 O1 1.7(3) . . . . ?
C4 N1 C3 C2 -177.57(16) . . . . ?
C4 C5 C6 C7 0.3(3) . . . . ?
C4 C8 C9 C7 -0.6(3) . . . . ?
C5 C4 C8 O2 -179.14(17) . . . . ?
C5 C4 C8 C9 1.5(3) . . . . ?
C5 C6 C7 C9 0.6(3) . . . . ?
C6 C7 C9 C8 -0.4(3) . . . . ?
C8 C4 C5 C6 -1.3(3) . . . . ?
C10 C1 C2 C3 107.1(2) . . . . ?
C10 C2 C3 O1 33.4(3) . . . . ?
C10 C2 C3 N1 -147.30(19) . . . . ?
